data_1502519
loop_
_publ_author_name
'Barab\'e, Francis'
'Levesque, Patrick'
'Korobkov, Ilia'
'Barriault, Louis'

_publ_section_title
;
 Synthesis of fused carbocycles via a selective 6-endo dig
 gold(I)-catalyzed carbocyclization.
;
_journal_issue 20
_journal_name_full 'Organic letters'
_journal_page_first 5580
_journal_page_last 5583
_journal_paper_doi 10.1021/ol202314q
_journal_volume 13
_journal_year 2011
_chemical_formula_sum 'C33 H53 Au Cl P'
_chemical_formula_weight 713.14
_chemical_name_systematic
; 
 ? 
;
_space_group_IT_number 14
_symmetry_cell_setting monoclinic
_symmetry_space_group_name_Hall '-P 2yn'
_symmetry_space_group_name_H-M 'P 1 21/n 1'
_atom_sites_solution_hydrogens geom
_atom_sites_solution_primary direct
_atom_sites_solution_secondary difmap
_audit_creation_method SHELXL-97
_cell_angle_alpha 90.00
_cell_angle_beta 94.695(2)
_cell_angle_gamma 90.00
_cell_formula_units_Z 4
_cell_length_a 12.5736(7)
_cell_length_b 15.8750(8)
_cell_length_c 16.5240(8)
_cell_measurement_reflns_used 9955
_cell_measurement_temperature 296(2)
_cell_measurement_theta_max 28.26
_cell_measurement_theta_min 2.48
_cell_volume 3287.2(3)
_computing_cell_refinement 'APEX II, Bruker (2009)'
_computing_data_collection 'APEX II, Bruker (2009)'
_computing_data_reduction 'XPREP, Bruker (2009)'
_computing_molecular_graphics 'SHELXTL, Bruker (2004)'
_computing_publication_material 'SHELXTL, Bruker (2004)'
_computing_structure_refinement 'SHELXL-97 (Sheldrick, 2008)'
_computing_structure_solution 'SHELXS-97 (Sheldrick, 2008)'
_diffrn_ambient_temperature 296(2)
_diffrn_measured_fraction_theta_full 0.990
_diffrn_measured_fraction_theta_max 0.990
_diffrn_measurement_device_type 'CCD area detector'
_diffrn_measurement_method 'phi and omega scans'
_diffrn_radiation_monochromator graphite
_diffrn_radiation_source 'fine-focus sealed tube'
_diffrn_radiation_type MoK\a
_diffrn_radiation_wavelength 0.71073
_diffrn_reflns_av_R_equivalents 0.0218
_diffrn_reflns_av_sigmaI/netI 0.0152
_diffrn_reflns_limit_h_max 16
_diffrn_reflns_limit_h_min -16
_diffrn_reflns_limit_k_max 19
_diffrn_reflns_limit_k_min -21
_diffrn_reflns_limit_l_max 22
_diffrn_reflns_limit_l_min -18
_diffrn_reflns_number 41099
_diffrn_reflns_theta_full 28.30
_diffrn_reflns_theta_max 28.30
_diffrn_reflns_theta_min 1.96
_exptl_absorpt_coefficient_mu 4.624
_exptl_absorpt_correction_T_max 0.4582
_exptl_absorpt_correction_T_min 0.3910
_exptl_absorpt_correction_type multi-scan
_exptl_absorpt_process_details 'SADABS, Bruker (2003)'
_exptl_crystal_colour white
_exptl_crystal_density_diffrn 1.441
_exptl_crystal_density_method 'not measured'
_exptl_crystal_description block
_exptl_crystal_F_000 1448
_exptl_crystal_size_max 0.25
_exptl_crystal_size_mid 0.23
_exptl_crystal_size_min 0.20
_refine_diff_density_max 1.588
_refine_diff_density_min -0.956
_refine_diff_density_rms 0.069
_refine_ls_extinction_method none
_refine_ls_goodness_of_fit_ref 1.012
_refine_ls_hydrogen_treatment constr
_refine_ls_matrix_type full
_refine_ls_number_parameters 352
_refine_ls_number_reflns 8091
_refine_ls_number_restraints 1
_refine_ls_restrained_S_all 1.012
_refine_ls_R_factor_all 0.0345
_refine_ls_R_factor_gt 0.0269
_refine_ls_shift/su_max 0.001
_refine_ls_shift/su_mean 0.000
_refine_ls_structure_factor_coef Fsqd
_refine_ls_weighting_details 'calc w=1/[\s^2^(Fo^2^)+(0.0416P)^2^+2.9776P] where P=(Fo^2^+2Fc^2^)/3'
_refine_ls_weighting_scheme calc
_refine_ls_wR_factor_gt 0.0720
_refine_ls_wR_factor_ref 0.0785
_reflns_number_gt 6865
_reflns_number_total 8091
_reflns_threshold_expression >2sigma(I)
_cod_data_source_file ol202314q_si_003.cif
_cod_data_source_block lb006
_cod_depositor_comments
;
The following automatic conversions were performed:

'_symmetry_cell_setting' value 'Monoclinic' changed to 'monoclinic'
according to /home/saulius/struct/CIF-dictionaries/cif_core.dic
dictionary named 'cif_core.dic' version 2.4.1 from 2010-06-29.

Automatic conversion script
Id: cif_fix_values 1715 2011-07-08 13:25:40Z adriana 
;
_cod_original_sg_symbol_H-M P2(1)/n
_cod_database_code 1502519

loop_
_symmetry_equiv_pos_as_xyz
'x, y, z'
'-x+1/2, y+1/2, -z+1/2'
'-x, -y, -z'
'x-1/2, -y-1/2, z-1/2'

loop_
_atom_site_label
_atom_site_type_symbol
_atom_site_fract_x
_atom_site_fract_y
_atom_site_fract_z
_atom_site_U_iso_or_equiv
_atom_site_adp_type
_atom_site_occupancy
_atom_site_symmetry_multiplicity
_atom_site_calc_flag
_atom_site_refinement_flags
_atom_site_disorder_assembly
_atom_site_disorder_group
Au1 Au 0.386109(9) 0.706492(8) 0.139874(7) 0.05214(5) Uani 1 1 d . . .
Cl1 Cl 0.42163(10) 0.56580(7) 0.15636(8) 0.0888(3) Uani 1 1 d . . .
P1 P 0.36225(6) 0.84709(5) 0.14846(4) 0.04714(16) Uani 1 1 d . . .
C1 C 0.5025(3) 0.8933(3) 0.1496(2) 0.0684(10) Uani 1 1 d . . .
C2 C 0.5197(4) 0.9882(3) 0.1584(4) 0.1074(19) Uani 1 1 d . . .
H2A H 0.5944 1.0006 0.1581 0.161 Uiso 1 1 calc R . .
H2B H 0.4945 1.0069 0.2087 0.161 Uiso 1 1 calc R . .
H2C H 0.4810 1.0167 0.1140 0.161 Uiso 1 1 calc R . .
C3 C 0.5716(4) 0.8493(3) 0.2185(3) 0.0922(15) Uani 1 1 d . . .
H3A H 0.6428 0.8715 0.2211 0.138 Uiso 1 1 calc R . .
H3B H 0.5735 0.7898 0.2080 0.138 Uiso 1 1 calc R . .
H3C H 0.5416 0.8590 0.2693 0.138 Uiso 1 1 calc R . .
C4 C 0.5435(4) 0.8664(5) 0.0700(3) 0.110(2) Uani 1 1 d . . .
H4A H 0.6141 0.8884 0.0665 0.165 Uiso 1 1 calc R . .
H4B H 0.4971 0.8878 0.0257 0.165 Uiso 1 1 calc R . .
H4C H 0.5454 0.8061 0.0673 0.165 Uiso 1 1 calc R . .
C5 C 0.2982(3) 0.8654(2) 0.2497(2) 0.0647(9) Uani 1 1 d . . .
C6 C 0.1784(3) 0.8779(3) 0.2318(3) 0.0767(11) Uani 1 1 d . . .
H6A H 0.1461 0.8871 0.2817 0.115 Uiso 1 1 calc R . .
H6B H 0.1479 0.8285 0.2055 0.115 Uiso 1 1 calc R . .
H6C H 0.1656 0.9258 0.1968 0.115 Uiso 1 1 calc R . .
C7 C 0.3439(5) 0.9386(3) 0.3042(3) 0.0966(15) Uani 1 1 d . . .
H7A H 0.4199 0.9327 0.3133 0.145 Uiso 1 1 calc R . .
H7B H 0.3127 0.9370 0.3553 0.145 Uiso 1 1 calc R . .
H7C H 0.3273 0.9914 0.2778 0.145 Uiso 1 1 calc R . .
C8 C 0.3152(4) 0.7846(3) 0.3006(2) 0.0834(13) Uani 1 1 d . . .
H8A H 0.2847 0.7917 0.3516 0.125 Uiso 1 1 calc R . .
H8B H 0.3902 0.7735 0.3103 0.125 Uiso 1 1 calc R . .
H8C H 0.2813 0.7381 0.2718 0.125 Uiso 1 1 calc R . .
C9 C 0.2760(2) 0.89138(17) 0.06047(17) 0.0422(5) Uani 1 1 d . . .
C10 C 0.2459(2) 0.97709(19) 0.0590(2) 0.0507(7) Uani 1 1 d . . .
C11 C 0.1808(3) 1.0102(2) -0.0057(2) 0.0545(7) Uani 1 1 d . . .
C12 C 0.1415(3) 0.9582(2) -0.0688(2) 0.0571(8) Uani 1 1 d . . .
C13 C 0.1672(3) 0.8729(2) -0.06755(18) 0.0508(7) Uani 1 1 d . . .
C14 C 0.2351(2) 0.83799(17) -0.00398(17) 0.0416(5) Uani 1 1 d . . .
C15 C 0.2783(4) 1.0377(2) 0.1267(3) 0.0796(12) Uani 1 1 d . . .
H15A H 0.3239 1.0094 0.1675 0.119 Uiso 1 1 calc R . .
H15B H 0.2158 1.0579 0.1502 0.119 Uiso 1 1 calc R . .
H15C H 0.3159 1.0843 0.1055 0.119 Uiso 1 1 calc R . .
C16 C 0.1494(4) 1.1022(2) -0.0059(3) 0.0819(12) Uani 1 1 d . . .
H16A H 0.2092 1.1354 0.0152 0.123 Uiso 1 1 calc R . .
H16B H 0.0911 1.1100 0.0275 0.123 Uiso 1 1 calc R . .
H16C H 0.1280 1.1197 -0.0604 0.123 Uiso 1 1 calc R . .
C17 C 0.0688(4) 0.9948(3) -0.1378(3) 0.0943(15) Uani 1 1 d . . .
H17A H 0.0501 0.9516 -0.1770 0.141 Uiso 1 1 calc R . .
H17B H 0.1050 1.0396 -0.1631 0.141 Uiso 1 1 calc R . .
H17C H 0.0052 1.0162 -0.1168 0.141 Uiso 1 1 calc R . .
C18 C 0.1150(3) 0.8185(3) -0.1351(2) 0.0777(13) Uani 1 1 d . . .
H18A H 0.1364 0.7610 -0.1265 0.116 Uiso 1 1 calc R . .
H18B H 0.1369 0.8375 -0.1864 0.116 Uiso 1 1 calc R . .
H18C H 0.0388 0.8227 -0.1353 0.116 Uiso 1 1 calc R . .
C19 C 0.2546(2) 0.74454(18) -0.01220(17) 0.0455(6) Uani 1 1 d . A .
C20 C 0.3315(3) 0.7144(2) -0.0623(2) 0.0579(8) Uani 1 1 d . . .
C21 C 0.3362(4) 0.6289(3) -0.0802(2) 0.0759(11) Uani 1 1 d . A .
H21A H 0.3884 0.6100 -0.1125 0.091 Uiso 1 1 calc R . .
C22 C 0.2671(4) 0.5719(2) -0.0520(3) 0.0799(12) Uani 1 1 d D . .
C23 C 0.1894(4) 0.6014(2) -0.0042(2) 0.0685(10) Uani 1 1 d . A .
H23A H 0.1408 0.5635 0.0147 0.082 Uiso 1 1 calc R . .
C24 C 0.1822(3) 0.6858(2) 0.0163(2) 0.0517(7) Uani 1 1 d . . .
C25 C 0.4069(4) 0.7731(3) -0.1036(3) 0.0820(12) Uani 1 1 d . . .
H25A H 0.4065 0.8278 -0.0762 0.098 Uiso 1 1 calc R . .
C26 C 0.5220(5) 0.7403(5) -0.0967(5) 0.136(3) Uani 1 1 d . . .
H26A H 0.5666 0.7787 -0.1235 0.204 Uiso 1 1 calc R . .
H26B H 0.5242 0.6859 -0.1218 0.204 Uiso 1 1 calc R . .
H26C H 0.5473 0.7358 -0.0405 0.204 Uiso 1 1 calc R . .
C27 C 0.3707(7) 0.7869(4) -0.1928(4) 0.132(3) Uani 1 1 d . . .
H27A H 0.4199 0.8238 -0.2167 0.198 Uiso 1 1 calc R . .
H27B H 0.3009 0.8119 -0.1973 0.198 Uiso 1 1 calc R . .
H27C H 0.3683 0.7339 -0.2207 0.198 Uiso 1 1 calc R . .
C28 C 0.2462(10) 0.4752(6) -0.0670(10) 0.086(4) Uani 0.50 1 d PD A 1
H28 H 0.1763 0.4556 -0.0525 0.103 Uiso 0.50 1 calc PR A 1
C29 C 0.3438(16) 0.4271(14) -0.0228(15) 0.120(8) Uani 0.50 1 d P A 1
H29A H 0.3338 0.3675 -0.0298 0.179 Uiso 0.50 1 calc PR A 1
H29B H 0.3488 0.4405 0.0340 0.179 Uiso 0.50 1 calc PR A 1
H29C H 0.4082 0.4440 -0.0457 0.179 Uiso 0.50 1 calc PR A 1
C30 C 0.2673(13) 0.4612(13) -0.1616(13) 0.113(7) Uani 0.50 1 d P A 1
H30A H 0.2552 0.4032 -0.1759 0.169 Uiso 0.50 1 calc PR A 1
H30B H 0.3397 0.4760 -0.1698 0.169 Uiso 0.50 1 calc PR A 1
H30C H 0.2196 0.4962 -0.1952 0.169 Uiso 0.50 1 calc PR A 1
C28' C 0.2954(10) 0.4815(6) -0.0794(9) 0.076(3) Uani 0.50 1 d PD A 2
H28' H 0.3664 0.4793 -0.0997 0.091 Uiso 0.50 1 calc PR A 2
C29' C 0.2863(16) 0.4242(10) -0.0141(15) 0.109(6) Uani 0.50 1 d P A 2
H29D H 0.3406 0.4362 0.0286 0.163 Uiso 0.50 1 calc PR A 2
H29E H 0.2949 0.3676 -0.0330 0.163 Uiso 0.50 1 calc PR A 2
H29F H 0.2172 0.4300 0.0062 0.163 Uiso 0.50 1 calc PR A 2
C30' C 0.2072(14) 0.4582(11) -0.1459(12) 0.108(6) Uani 0.50 1 d P A 2
H30D H 0.2095 0.4965 -0.1907 0.162 Uiso 0.50 1 calc PR A 2
H30E H 0.1388 0.4619 -0.1243 0.162 Uiso 0.50 1 calc PR A 2
H30F H 0.2184 0.4018 -0.1642 0.162 Uiso 0.50 1 calc PR A 2
C31 C 0.0904(3) 0.7122(2) 0.0653(3) 0.0646(9) Uani 1 1 d . A .
H31A H 0.0994 0.7720 0.0786 0.077 Uiso 1 1 calc R . .
C32 C 0.0915(4) 0.6634(3) 0.1450(3) 0.0880(13) Uani 1 1 d . . .
H32A H 0.0326 0.6812 0.1743 0.132 Uiso 1 1 calc R A .
H32B H 0.1572 0.6741 0.1771 0.132 Uiso 1 1 calc R . .
H32C H 0.0854 0.6042 0.1336 0.132 Uiso 1 1 calc R . .
C33 C -0.0182(4) 0.7014(3) 0.0164(4) 0.0964(17) Uani 1 1 d . . .
H33A H -0.0740 0.7198 0.0486 0.145 Uiso 1 1 calc R A .
H33B H -0.0287 0.6431 0.0024 0.145 Uiso 1 1 calc R . .
H33C H -0.0195 0.7346 -0.0322 0.145 Uiso 1 1 calc R . .

loop_
_atom_site_aniso_label
_atom_site_aniso_U_11
_atom_site_aniso_U_22
_atom_site_aniso_U_33
_atom_site_aniso_U_23
_atom_site_aniso_U_13
_atom_site_aniso_U_12
Au1 0.05320(8) 0.05151(8) 0.05046(8) 0.00968(5) -0.00332(5) 0.00386(5)
Cl1 0.0985(8) 0.0568(5) 0.1072(8) 0.0156(5) -0.0154(6) 0.0119(5)
P1 0.0506(4) 0.0514(4) 0.0378(4) 0.0037(3) -0.0063(3) 0.0004(3)
C1 0.0572(19) 0.082(2) 0.064(2) 0.0172(19) -0.0135(16) -0.0206(17)
C2 0.094(3) 0.086(3) 0.135(5) 0.032(3) -0.032(3) -0.037(3)
C3 0.067(2) 0.099(3) 0.103(3) 0.027(3) -0.034(2) -0.011(2)
C4 0.062(2) 0.175(6) 0.094(4) 0.016(4) 0.011(2) -0.026(3)
C5 0.080(2) 0.071(2) 0.0425(17) -0.0035(15) 0.0006(16) 0.0004(18)
C6 0.079(3) 0.089(3) 0.064(2) -0.004(2) 0.0202(19) 0.005(2)
C7 0.128(4) 0.101(4) 0.059(2) -0.022(2) -0.006(3) -0.008(3)
C8 0.109(4) 0.099(3) 0.043(2) 0.0151(19) 0.010(2) 0.009(2)
C9 0.0432(13) 0.0395(13) 0.0428(14) 0.0027(11) -0.0024(11) 0.0012(10)
C10 0.0530(16) 0.0431(15) 0.0554(17) -0.0024(13) 0.0004(13) -0.0008(12)
C11 0.0533(16) 0.0446(15) 0.0649(19) 0.0079(14) 0.0004(14) 0.0089(13)
C12 0.0545(17) 0.0554(18) 0.0592(19) 0.0129(15) -0.0086(14) 0.0065(13)
C13 0.0554(16) 0.0508(16) 0.0440(15) 0.0047(12) -0.0091(12) 0.0004(13)
C14 0.0432(13) 0.0415(13) 0.0396(13) 0.0029(11) 0.0000(10) 0.0009(10)
C15 0.104(3) 0.0489(19) 0.082(3) -0.0160(18) -0.018(2) 0.0050(19)
C16 0.092(3) 0.051(2) 0.101(3) 0.009(2) -0.004(2) 0.0212(19)
C17 0.109(4) 0.078(3) 0.088(3) 0.018(2) -0.037(3) 0.022(3)
C18 0.100(3) 0.066(2) 0.060(2) 0.0001(17) -0.032(2) -0.005(2)
C19 0.0532(15) 0.0422(14) 0.0395(14) 0.0007(11) -0.0048(11) 0.0006(12)
C20 0.072(2) 0.0540(18) 0.0481(17) -0.0048(13) 0.0046(15) 0.0092(15)
C21 0.104(3) 0.062(2) 0.062(2) -0.0121(18) 0.007(2) 0.022(2)
C22 0.125(4) 0.0461(19) 0.066(2) -0.0101(17) -0.010(2) 0.017(2)
C23 0.091(3) 0.0442(17) 0.067(2) 0.0006(15) -0.0123(19) -0.0072(17)
C24 0.0603(18) 0.0422(14) 0.0511(17) 0.0031(12) -0.0053(14) -0.0006(13)
C25 0.089(3) 0.080(3) 0.082(3) -0.010(2) 0.034(2) 0.002(2)
C26 0.090(4) 0.130(5) 0.195(8) -0.058(5) 0.057(5) 0.006(4)
C27 0.177(7) 0.148(6) 0.077(4) 0.020(3) 0.050(4) -0.021(5)
C28 0.083(8) 0.053(5) 0.123(10) -0.020(6) 0.017(7) 0.005(5)
C29 0.18(2) 0.079(9) 0.098(10) -0.007(7) -0.001(14) 0.062(13)
C30 0.136(13) 0.082(9) 0.112(13) -0.045(9) -0.040(11) 0.024(11)
C28' 0.087(8) 0.045(4) 0.098(7) -0.015(4) 0.025(7) 0.006(5)
C29' 0.164(18) 0.040(5) 0.120(11) -0.001(5) 0.003(13) 0.025(9)
C30' 0.169(17) 0.064(6) 0.086(8) -0.023(5) -0.019(12) -0.008(11)
C31 0.066(2) 0.0482(17) 0.081(3) 0.0035(16) 0.0113(19) -0.0078(14)
C32 0.088(3) 0.091(3) 0.089(3) 0.019(2) 0.029(2) -0.009(2)
C33 0.066(3) 0.083(3) 0.138(5) 0.010(3) -0.004(3) 0.001(2)

loop_
_atom_type_symbol
_atom_type_description
_atom_type_scat_dispersion_real
_atom_type_scat_dispersion_imag
_atom_type_scat_source
C C 0.0033 0.0016 'International Tables Vol C Tables 4.2.6.8 and 6.1.1.4'
H H 0.0000 0.0000 'International Tables Vol C Tables 4.2.6.8 and 6.1.1.4'
P P 0.1023 0.0942 'International Tables Vol C Tables 4.2.6.8 and 6.1.1.4'
Cl Cl 0.1484 0.1585 'International Tables Vol C Tables 4.2.6.8 and 6.1.1.4'
Au Au -2.0133 8.8022 'International Tables Vol C Tables 4.2.6.8 and 6.1.1.4'

loop_
_geom_angle_atom_site_label_1
_geom_angle_atom_site_label_2
_geom_angle_atom_site_label_3
_geom_angle
P1 Au1 Cl1 169.23(4)
C9 P1 C1 109.79(14)
C9 P1 C5 110.95(15)
C1 P1 C5 112.49(18)
C9 P1 Au1 113.12(9)
C1 P1 Au1 104.68(14)
C5 P1 Au1 105.65(12)
C4 C1 C2 107.7(4)
C4 C1 C3 107.6(4)
C2 C1 C3 108.1(4)
C4 C1 P1 105.3(3)
C2 C1 P1 120.3(3)
C3 C1 P1 107.3(3)
C6 C5 C8 107.7(4)
C6 C5 C7 109.2(4)
C8 C5 C7 106.2(4)
C6 C5 P1 109.0(2)
C8 C5 P1 107.3(3)
C7 C5 P1 117.0(3)
C10 C9 C14 118.8(3)
C10 C9 P1 120.8(2)
C14 C9 P1 120.4(2)
C11 C10 C9 121.1(3)
C11 C10 C15 115.8(3)
C9 C10 C15 123.1(3)
C12 C11 C10 120.1(3)
C12 C11 C16 119.7(3)
C10 C11 C16 120.1(3)
C11 C12 C13 120.0(3)
C11 C12 C17 119.5(3)
C13 C12 C17 120.5(3)
C12 C13 C14 121.2(3)
C12 C13 C18 117.2(3)
C14 C13 C18 121.5(3)
C13 C14 C9 118.8(3)
C13 C14 C19 114.3(2)
C9 C14 C19 126.9(2)
C24 C19 C20 117.7(3)
C24 C19 C14 120.3(3)
C20 C19 C14 120.7(3)
C21 C20 C19 120.0(4)
C21 C20 C25 117.4(4)
C19 C20 C25 122.5(3)
C22 C21 C20 122.5(4)
C21 C22 C23 117.9(3)
C21 C22 C28' 110.3(6)
C23 C22 C28' 131.7(6)
C21 C22 C28 134.3(6)
C23 C22 C28 107.6(6)
C28' C22 C28 24.9(4)
C24 C23 C22 121.9(4)
C23 C24 C19 120.0(3)
C23 C24 C31 117.6(3)
C19 C24 C31 122.3(3)
C27 C25 C20 111.9(5)
C27 C25 C26 109.1(5)
C20 C25 C26 112.1(5)
C22 C28 C29 106.6(12)
C22 C28 C30 104.3(11)
C29 C28 C30 101.4(13)
C29' C28' C30' 106.8(14)
C29' C28' C22 109.6(10)
C30' C28' C22 105.1(10)
C32 C31 C24 111.5(3)
C32 C31 C33 110.0(4)
C24 C31 C33 111.7(4)

loop_
_geom_bond_atom_site_label_1
_geom_bond_atom_site_label_2
_geom_bond_distance
Au1 P1 2.2580(9)
Au1 Cl1 2.2895(10)
P1 C9 1.878(3)
P1 C1 1.908(4)
P1 C5 1.936(4)
C1 C4 1.513(7)
C1 C2 1.527(6)
C1 C3 1.542(5)
C5 C6 1.525(6)
C5 C8 1.540(5)
C5 C7 1.551(6)
C9 C10 1.412(4)
C9 C14 1.424(4)
C10 C11 1.394(5)
C10 C15 1.506(5)
C11 C12 1.388(5)
C11 C16 1.514(5)
C12 C13 1.392(4)
C12 C17 1.517(5)
C13 C14 1.412(4)
C13 C18 1.517(5)
C14 C19 1.511(4)
C19 C24 1.410(4)
C19 C20 1.407(5)
C20 C21 1.391(5)
C20 C25 1.529(6)
C21 C22 1.362(7)
C22 C23 1.387(6)
C22 C28' 1.554(9)
C22 C28 1.574(10)
C23 C24 1.387(5)
C24 C31 1.521(5)
C25 C27 1.522(9)
C25 C26 1.534(8)
C28 C29 1.57(2)
C28 C30 1.62(2)
C28' C29' 1.42(3)
C28' C30' 1.54(2)
C31 C32 1.527(6)
C31 C33 1.537(7)

loop_
_geom_torsion_atom_site_label_1
_geom_torsion_atom_site_label_2
_geom_torsion_atom_site_label_3
_geom_torsion_atom_site_label_4
_geom_torsion
Cl1 Au1 P1 C9 -165.3(2)
Cl1 Au1 P1 C1 75.2(2)
Cl1 Au1 P1 C5 -43.7(3)
C9 P1 C1 C4 -61.0(4)
C5 P1 C1 C4 174.9(3)
Au1 P1 C1 C4 60.7(3)
C9 P1 C1 C2 60.7(4)
C5 P1 C1 C2 -63.4(4)
Au1 P1 C1 C2 -177.6(3)
C9 P1 C1 C3 -175.4(3)
C5 P1 C1 C3 60.5(4)
Au1 P1 C1 C3 -53.7(3)
C9 P1 C5 C6 22.7(3)
C1 P1 C5 C6 146.1(3)
Au1 P1 C5 C6 -100.3(3)
C9 P1 C5 C8 139.1(3)
C1 P1 C5 C8 -97.5(3)
Au1 P1 C5 C8 16.2(3)
C9 P1 C5 C7 -101.8(3)
C1 P1 C5 C7 21.6(4)
Au1 P1 C5 C7 135.3(3)
C1 P1 C9 C10 -68.4(3)
C5 P1 C9 C10 56.5(3)
Au1 P1 C9 C10 175.1(2)
C1 P1 C9 C14 114.9(3)
C5 P1 C9 C14 -120.2(2)
Au1 P1 C9 C14 -1.6(3)
C14 C9 C10 C11 -2.5(4)
P1 C9 C10 C11 -179.2(2)
C14 C9 C10 C15 175.8(3)
P1 C9 C10 C15 -1.0(5)
C9 C10 C11 C12 2.1(5)
C15 C10 C11 C12 -176.3(4)
C9 C10 C11 C16 179.9(3)
C15 C10 C11 C16 1.5(5)
C10 C11 C12 C13 0.0(5)
C16 C11 C12 C13 -177.8(4)
C10 C11 C12 C17 178.6(4)
C16 C11 C12 C17 0.8(6)
C11 C12 C13 C14 -1.7(5)
C17 C12 C13 C14 179.7(4)
C11 C12 C13 C18 175.6(3)
C17 C12 C13 C18 -3.0(6)
C12 C13 C14 C9 1.3(5)
C18 C13 C14 C9 -175.9(3)
C12 C13 C14 C19 -179.9(3)
C18 C13 C14 C19 2.9(4)
C10 C9 C14 C13 0.8(4)
P1 C9 C14 C13 177.6(2)
C10 C9 C14 C19 -177.8(3)
P1 C9 C14 C19 -1.1(4)
C13 C14 C19 C24 -85.1(3)
C9 C14 C19 C24 93.6(4)
C13 C14 C19 C20 81.9(4)
C9 C14 C19 C20 -99.4(4)
C24 C19 C20 C21 -1.8(5)
C14 C19 C20 C21 -169.1(3)
C24 C19 C20 C25 173.8(4)
C14 C19 C20 C25 6.5(5)
C19 C20 C21 C22 1.2(6)
C25 C20 C21 C22 -174.6(4)
C20 C21 C22 C23 0.3(7)
C20 C21 C22 C28' -177.7(7)
C20 C21 C22 C28 174.0(9)
C21 C22 C23 C24 -1.2(6)
C28' C22 C23 C24 176.4(8)
C28 C22 C23 C24 -176.4(7)
C22 C23 C24 C19 0.5(6)
C22 C23 C24 C31 176.8(4)
C20 C19 C24 C23 1.0(5)
C14 C19 C24 C23 168.4(3)
C20 C19 C24 C31 -175.1(3)
C14 C19 C24 C31 -7.8(5)
C21 C20 C25 C27 74.3(6)
C19 C20 C25 C27 -101.4(5)
C21 C20 C25 C26 -48.6(6)
C19 C20 C25 C26 135.7(5)
C21 C22 C28 C29 71.8(15)
C23 C22 C28 C29 -114.0(11)
C28' C22 C28 C29 53(2)
C21 C22 C28 C30 -34.9(14)
C23 C22 C28 C30 139.2(9)
C28' C22 C28 C30 -54(2)
C21 C22 C28' C29' 138.3(12)
C23 C22 C28' C29' -39.3(17)
C28 C22 C28' C29' -56(2)
C21 C22 C28' C30' -107.1(10)
C23 C22 C28' C30' 75.2(13)
C28 C22 C28' C30' 59(2)
C23 C24 C31 C32 57.3(5)
C19 C24 C31 C32 -126.4(4)
C23 C24 C31 C33 -66.1(4)
C19 C24 C31 C33 110.1(4)
